data_2012649
loop_
_publ_author_name
'Zolotoy, Alexander B.'
'Botoshansky, Mark'
'Kaftory, Menahem'
'Scheffer, John R.'
'Yang, Jie'

_publ_section_title
;
 1-Methyl-5,6-diphenylpyrazine-2(1<i>H</i>)-thione
;
_journal_issue 4
_journal_name_full 'Acta Crystallographica Section C'
_journal_page_first o220
_journal_page_last o222
_journal_paper_doi 10.1107/S0108270102001105
_journal_volume 58
_journal_year 2002
_chemical_formula_iupac 'C17 H14 N2 S'
_chemical_formula_moiety 'C17 H14 N2 S'
_chemical_formula_sum 'C17 H14 N2 S'
_chemical_formula_weight 278.37
_chemical_melting_point 442
_chemical_name_common pyrazinethione
_chemical_name_systematic
;
 1-Methyl-5,6-diphenyl-2(1H)-pyrazinethione
;
_space_group_IT_number 2
_symmetry_cell_setting triclinic
_symmetry_space_group_name_Hall '-P 1'
_symmetry_space_group_name_H-M 'P -1'
_atom_sites_solution_hydrogens geom
_atom_sites_solution_primary direct
_atom_sites_solution_secondary difmap
_audit_creation_method SHELXL-97
_cell_angle_alpha 106.79(3)
_cell_angle_beta 90.65(2)
_cell_angle_gamma 104.09(3)
_cell_formula_units_Z 4
_cell_length_a 9.583(2)
_cell_length_b 10.740(2)
_cell_length_c 15.247(3)
_cell_measurement_reflns_used 4052
_cell_measurement_temperature 293(2)
_cell_measurement_theta_max 14.9
_cell_measurement_theta_min 1.4
_cell_volume 1451.5(6)
_computing_cell_refinement 'DENZO-SMN (Otwinowski & Minor, 1997)'
_computing_data_collection 'COLLECT (Nonius,1998)'
_computing_data_reduction DENZO-SMN
_computing_molecular_graphics 'ORTEP-3 for Windows (Farrugia, 1997)'
_computing_structure_refinement 'SHELXL97 (Sheldrick, 1997)'
_computing_structure_solution 'SHELXS97 (Sheldrick, 1997)'
_diffrn_ambient_temperature 293(2)
_diffrn_measured_fraction_theta_full 0.955
_diffrn_measured_fraction_theta_max 0.955
_diffrn_measurement_device_type 'Nonius KappaCCD'
_diffrn_measurement_method '\f and \w'
_diffrn_radiation_monochromator graphite
_diffrn_radiation_source 'fine-focus sealed tube'
_diffrn_radiation_type MoK\a
_diffrn_radiation_wavelength 0.71073
_diffrn_reflns_av_R_equivalents 0.0790
_diffrn_reflns_av_sigmaI/netI 0.1448
_diffrn_reflns_limit_h_max 11
_diffrn_reflns_limit_h_min -11
_diffrn_reflns_limit_k_max 12
_diffrn_reflns_limit_k_min -12
_diffrn_reflns_limit_l_max 18
_diffrn_reflns_limit_l_min -17
_diffrn_reflns_number 14392
_diffrn_reflns_theta_full 25.32
_diffrn_reflns_theta_max 25.32
_diffrn_reflns_theta_min 1.40
_diffrn_standards_number none
_exptl_absorpt_coefficient_mu 0.214
_exptl_absorpt_correction_T_max 0.9748
_exptl_absorpt_correction_T_min 0.9416
_exptl_absorpt_correction_type numerical
_exptl_absorpt_process_details '(maXus; Mackay et al., 1998)'
_exptl_crystal_colour Yellow
_exptl_crystal_density_diffrn 1.274
_exptl_crystal_density_method 'not measured'
_exptl_crystal_description prism
_exptl_crystal_F_000 584
_exptl_crystal_size_max 0.28
_exptl_crystal_size_mid 0.18
_exptl_crystal_size_min 0.12
_refine_diff_density_max 0.172
_refine_diff_density_min -0.172
_refine_ls_extinction_coef 0.0053(10)
_refine_ls_extinction_expression Fc^*^=kFc[1+0.001xFc^2^\l^3^/sin(2\q)]^-1/4^
_refine_ls_extinction_method SHELXL97
_refine_ls_goodness_of_fit_ref 0.811
_refine_ls_hydrogen_treatment constr
_refine_ls_matrix_type full
_refine_ls_number_parameters 362
_refine_ls_number_reflns 5053
_refine_ls_number_restraints 0
_refine_ls_restrained_S_all 0.811
_refine_ls_R_factor_all 0.1449
_refine_ls_R_factor_gt 0.0494
_refine_ls_shift/su_max <0.001
_refine_ls_shift/su_mean 0.000
_refine_ls_structure_factor_coef Fsqd
_refine_ls_weighting_details 'calc w = 1/[\s^2^(Fo^2^)+(0.023P)^2^] where P = (Fo^2^+2Fc^2^)/3'
_refine_ls_weighting_scheme calc
_refine_ls_wR_factor_gt 0.0910
_refine_ls_wR_factor_ref 0.1072
_reflns_number_gt 2222
_reflns_number_total 5053
_reflns_threshold_expression I>2\s(I)
_cod_data_source_file oa1129.cif
_cod_data_source_block I
_cod_depositor_comments
;
The following automatic conversions were performed:
'_symmetry_cell_setting' value 'Triclinic' changed to 'triclinic'
according to '/home/saulius/struct/CIF-dictionaries/cif_core.dic'
dictionary named 'cif_core.dic' version 2.4.1 from 2010-06-29.

Automatic conversion script
Id: cif_fix_enum 1527 2010-12-29 10:47:43Z saulius 

The following automatic conversions were performed:

'_symmetry_cell_setting' value 'Triclinic' changed to 'triclinic'
according to /home/saulius/struct/CIF-dictionaries/cif_core.dic
dictionary named 'cif_core.dic' version 2.4.1 from 2010-06-29.

Automatic conversion script
Id: cif_fix_values 1715 2011-07-08 13:25:40Z adriana 
;
_cod_original_cell_volume 1451.5(5)
_cod_database_code 2012649

loop_
_symmetry_equiv_pos_as_xyz
'x, y, z'
'-x, -y, -z'

loop_
_atom_site_label
_atom_site_fract_x
_atom_site_fract_y
_atom_site_fract_z
_atom_site_U_iso_or_equiv
_atom_site_adp_type
_atom_site_calc_flag
_atom_site_refinement_flags
_atom_site_occupancy
_atom_site_disorder_assembly
_atom_site_disorder_group
_atom_site_type_symbol
S1A 1.00610(11) 0.77438(10) 0.58983(6) 0.0802(4) Uani d . 1 . . S
N1A 0.8105(3) 0.5380(2) 0.56813(15) 0.0460(7) Uani d . 1 . . N
N2A 0.7825(3) 0.4814(3) 0.37996(16) 0.0581(8) Uani d . 1 . . N
C1A 0.8927(3) 0.6294(3) 0.5301(2) 0.0516(9) Uani d . 1 . . C
C2A 0.7106(3) 0.4228(3) 0.51558(18) 0.0420(8) Uani d . 1 . . C
C3A 0.6977(3) 0.3975(3) 0.42236(18) 0.0426(8) Uani d . 1 . . C
C4A 0.8740(4) 0.5896(3) 0.4320(2) 0.0595(10) Uani d . 1 . . C
H4A 0.9318 0.6455 0.4027 0.089 Uiso calc R 1 . . H
C5A 0.8328(4) 0.5664(3) 0.66898(18) 0.0668(11) Uani d . 1 . . C
H5A1 0.9340 0.5857 0.6869 0.100 Uiso d R 1 . . H
H5A2 0.7816 0.4893 0.6859 0.100 Uiso d R 1 . . H
H5A3 0.7972 0.6426 0.6995 0.100 Uiso d R 1 . . H
C6A 0.6252(4) 0.3296(3) 0.56205(18) 0.0428(8) Uani d . 1 . . C
C7A 0.5101(4) 0.3606(4) 0.6105(2) 0.0661(11) Uani d . 1 . . C
H7A 0.4889 0.4424 0.6162 0.099 Uiso calc R 1 . . H
C8A 0.4268(5) 0.2710(4) 0.6503(2) 0.0791(13) Uani d . 1 . . C
H8A 0.3491 0.2919 0.6819 0.119 Uiso calc R 1 . . H
C9A 0.4590(5) 0.1513(4) 0.6431(2) 0.0780(14) Uani d . 1 . . C
H9A 0.4031 0.0911 0.6702 0.117 Uiso calc R 1 . . H
C10A 0.5733(5) 0.1197(4) 0.5962(2) 0.0718(12) Uani d . 1 . . C
H10A 0.5951 0.0384 0.5919 0.108 Uiso calc R 1 . . H
C11A 0.6568(4) 0.2091(3) 0.55502(19) 0.0543(10) Uani d . 1 . . C
H11A 0.7337 0.1873 0.5228 0.081 Uiso calc R 1 . . H
C12A 0.5925(4) 0.2800(3) 0.35833(19) 0.0457(9) Uani d . 1 . . C
C13A 0.4474(4) 0.2489(3) 0.3709(2) 0.0560(10) Uani d . 1 . . C
H13A 0.4147 0.2989 0.4233 0.084 Uiso calc R 1 . . H
C14A 0.3492(4) 0.1446(4) 0.3071(2) 0.0668(11) Uani d . 1 . . C
H14A 0.2514 0.1260 0.3159 0.100 Uiso calc R 1 . . H
C15A 0.3983(5) 0.0686(4) 0.2303(2) 0.0740(12) Uani d . 1 . . C
H15A 0.3336 -0.0024 0.1876 0.111 Uiso calc R 1 . . H
C16A 0.5426(5) 0.0978(4) 0.2171(2) 0.0686(11) Uani d . 1 . . C
H16A 0.5752 0.0462 0.1653 0.103 Uiso calc R 1 . . H
C17A 0.6403(4) 0.2033(3) 0.28023(19) 0.0573(10) Uani d . 1 . . C
H17A 0.7377 0.2229 0.2704 0.086 Uiso calc R 1 . . H
S1B 0.47642(10) 0.22067(9) -0.01252(6) 0.0666(3) Uani d . 1 . . S
N1B 0.6806(3) 0.4524(3) 0.05934(14) 0.0451(7) Uani d . 1 . . N
N2B 0.7175(3) 0.4966(3) -0.10900(15) 0.0581(8) Uani d . 1 . . N
C1B 0.5976(3) 0.3595(3) -0.01630(19) 0.0482(9) Uani d . 1 . . C
C2B 0.7836(3) 0.5638(3) 0.05241(17) 0.0413(8) Uani d . 1 . . C
C3B 0.8016(3) 0.5839(3) -0.03174(18) 0.0455(9) Uani d . 1 . . C
C4B 0.6230(4) 0.3934(3) -0.0997(2) 0.0576(10) Uani d . 1 . . C
H4B 0.5660 0.3357 -0.1524 0.086 Uiso calc R 1 . . H
C5B 0.6562(4) 0.4298(3) 0.14960(18) 0.0617(11) Uani d . 1 . . C
H5B1 0.5543 0.4021 0.1547 0.093 Uiso d R 1 . . H
H5B2 0.6982 0.5114 0.1980 0.093 Uiso d R 1 . . H
H5B3 0.7002 0.3605 0.1546 0.093 Uiso d R 1 . . H
C6B 0.8665(3) 0.6614(3) 0.13874(17) 0.0404(8) Uani d . 1 . . C
C7B 0.9819(4) 0.6340(4) 0.17886(19) 0.0601(10) Uani d . 1 . . C
H7B 1.0046 0.5521 0.1543 0.090 Uiso calc R 1 . . H
C8B 1.0632(4) 0.7295(4) 0.2558(2) 0.0689(12) Uani d . 1 . . C
H8B 1.1414 0.7122 0.2824 0.103 Uiso calc R 1 . . H
C9B 1.0282(4) 0.8488(4) 0.2924(2) 0.0667(12) Uani d . 1 . . C
H9B 1.0825 0.9121 0.3442 0.100 Uiso calc R 1 . . H
C10B 0.9137(4) 0.8761(3) 0.2534(2) 0.0636(11) Uani d . 1 . . C
H10B 0.8900 0.9572 0.2789 0.095 Uiso calc R 1 . . H
C11B 0.8329(3) 0.7814(3) 0.17538(18) 0.0494(9) Uani d . 1 . . C
H11B 0.7561 0.7999 0.1483 0.074 Uiso calc R 1 . . H
C12B 0.9088(4) 0.6992(3) -0.04818(18) 0.0448(9) Uani d . 1 . . C
C13B 1.0527(4) 0.7370(3) -0.01447(19) 0.0552(10) Uani d . 1 . . C
H13B 1.0841 0.6912 0.0219 0.083 Uiso calc R 1 . . H
C14B 1.1506(4) 0.8416(4) -0.0340(2) 0.0639(10) Uani d . 1 . . C
H14B 1.2469 0.8655 -0.0111 0.096 Uiso calc R 1 . . H
C15B 1.1049(4) 0.9102(4) -0.0874(2) 0.0656(11) Uani d . 1 . . C
H15B 1.1697 0.9816 -0.0999 0.098 Uiso calc R 1 . . H
C16B 0.9628(4) 0.8727(4) -0.1222(2) 0.0621(10) Uani d . 1 . . C
H16B 0.9322 0.9179 -0.1592 0.093 Uiso calc R 1 . . H
C17B 0.8650(4) 0.7682(3) -0.10266(18) 0.0535(9) Uani d . 1 . . C
H17B 0.7691 0.7441 -0.1263 0.080 Uiso calc R 1 . . H

loop_
_atom_site_aniso_label
_atom_site_aniso_U_11
_atom_site_aniso_U_22
_atom_site_aniso_U_33
_atom_site_aniso_U_12
_atom_site_aniso_U_13
_atom_site_aniso_U_23
S1A 0.0757(8) 0.0574(7) 0.0797(7) -0.0073(6) 0.0075(5) -0.0017(5)
N1A 0.0584(19) 0.0399(18) 0.0392(14) 0.0175(15) 0.0046(12) 0.0069(12)
N2A 0.073(2) 0.0506(19) 0.0458(15) 0.0046(16) 0.0088(14) 0.0158(14)
C1A 0.049(2) 0.045(2) 0.058(2) 0.0121(18) 0.0109(16) 0.0109(17)
C2A 0.047(2) 0.036(2) 0.0432(18) 0.0110(17) 0.0060(15) 0.0119(15)
C3A 0.050(2) 0.041(2) 0.0387(17) 0.0092(17) 0.0073(15) 0.0173(15)
C4A 0.065(3) 0.055(3) 0.056(2) 0.008(2) 0.0117(18) 0.0186(18)
C5A 0.084(3) 0.066(3) 0.0404(18) 0.016(2) -0.0036(17) 0.0046(17)
C6A 0.058(2) 0.036(2) 0.0348(17) 0.0124(18) 0.0033(15) 0.0105(14)
C7A 0.088(3) 0.053(2) 0.067(2) 0.024(2) 0.033(2) 0.0267(19)
C8A 0.106(4) 0.065(3) 0.068(2) 0.014(3) 0.035(2) 0.029(2)
C9A 0.098(4) 0.075(3) 0.057(2) -0.002(3) 0.011(2) 0.034(2)
C10A 0.097(3) 0.048(3) 0.066(2) 0.003(2) -0.014(2) 0.026(2)
C11A 0.071(3) 0.044(2) 0.0451(19) 0.012(2) -0.0071(16) 0.0106(16)
C12A 0.054(2) 0.042(2) 0.0434(18) 0.0089(19) 0.0033(16) 0.0194(16)
C13A 0.067(3) 0.048(2) 0.053(2) 0.014(2) 0.0001(18) 0.0160(17)
C14A 0.063(3) 0.065(3) 0.073(2) 0.010(2) -0.001(2) 0.026(2)
C15A 0.085(3) 0.064(3) 0.064(2) 0.003(3) -0.018(2) 0.018(2)
C16A 0.087(3) 0.062(3) 0.046(2) 0.012(2) 0.000(2) 0.0064(18)
C17A 0.062(2) 0.054(2) 0.0464(19) 0.006(2) 0.0045(17) 0.0085(17)
S1B 0.0596(7) 0.0565(7) 0.0689(6) -0.0031(5) -0.0058(5) 0.0115(5)
N1B 0.0530(18) 0.0468(18) 0.0322(13) 0.0108(15) 0.0002(12) 0.0087(12)
N2B 0.070(2) 0.058(2) 0.0387(15) 0.0068(17) -0.0016(13) 0.0100(14)
C1B 0.050(2) 0.048(2) 0.0425(18) 0.0125(18) -0.0016(16) 0.0066(16)
C2B 0.047(2) 0.039(2) 0.0352(17) 0.0088(17) 0.0029(14) 0.0079(14)
C3B 0.053(2) 0.046(2) 0.0314(16) 0.0117(18) -0.0005(14) 0.0047(14)
C4B 0.067(3) 0.051(2) 0.0424(19) 0.009(2) -0.0093(17) 0.0006(17)
C5B 0.075(3) 0.055(2) 0.0459(18) -0.004(2) 0.0003(17) 0.0186(16)
C6B 0.043(2) 0.041(2) 0.0333(16) 0.0024(17) 0.0003(14) 0.0112(15)
C7B 0.069(3) 0.063(3) 0.0459(19) 0.021(2) -0.0074(18) 0.0111(17)
C8B 0.071(3) 0.075(3) 0.052(2) 0.002(2) -0.0173(19) 0.021(2)
C9B 0.081(3) 0.053(3) 0.044(2) -0.019(2) -0.0094(19) 0.0110(18)
C10B 0.083(3) 0.046(2) 0.046(2) -0.003(2) 0.0059(19) 0.0075(17)
C11B 0.063(2) 0.040(2) 0.0425(18) 0.0046(19) 0.0055(16) 0.0143(16)
C12B 0.052(2) 0.042(2) 0.0352(17) 0.0098(18) 0.0042(15) 0.0047(14)
C13B 0.061(3) 0.063(3) 0.0453(19) 0.023(2) 0.0086(17) 0.0159(17)
C14B 0.049(2) 0.065(3) 0.074(2) 0.006(2) 0.0085(19) 0.022(2)
C15B 0.072(3) 0.063(3) 0.059(2) 0.008(2) 0.019(2) 0.0215(19)
C16B 0.072(3) 0.068(3) 0.051(2) 0.019(2) 0.0139(19) 0.0248(18)
C17B 0.057(2) 0.063(2) 0.0413(18) 0.013(2) 0.0062(16) 0.0179(16)

loop_
_atom_type_symbol
_atom_type_description
_atom_type_scat_dispersion_real
_atom_type_scat_dispersion_imag
_atom_type_scat_source
C C 0.0033 0.0000 'International Tables Vol C Tables 4.2.6.8 and 6.1.1.4'
H H 0.0000 0.0000 'International Tables Vol C Tables 4.2.6.8 and 6.1.1.4'
N N 0.0061 0.0000 'International Tables Vol C Tables 4.2.6.8 and 6.1.1.4'
S S 0.1246 0.0000 'International Tables Vol C Tables 4.2.6.8 and 6.1.1.4'

loop_
_geom_angle_atom_site_label_1
_geom_angle_atom_site_label_2
_geom_angle_atom_site_label_3
_geom_angle
C1A N1A C2A 122.3(2)
C1A N1A C5A 117.2(2)
C2A N1A C5A 120.4(2)
C4A N2A C3A 117.8(3)
N1A C1A C4A 113.9(3)
N1A C1A S1A 124.7(2)
C4A C1A S1A 121.3(3)
C3A C2A N1A 118.6(3)
C3A C2A C6A 122.4(3)
N1A C2A C6A 119.0(2)
C2A C3A N2A 121.7(3)
C2A C3A C12A 124.1(3)
N2A C3A C12A 114.2(2)
N2A C4A C1A 125.5(3)
N2A C4A H4A 117.3
C1A C4A H4A 117.3
N1A C5A H5A1 109.5
N1A C5A H5A2 109.4
H5A1 C5A H5A2 109.5
N1A C5A H5A3 109.5
H5A1 C5A H5A3 109.5
H5A2 C5A H5A3 109.5
C11A C6A C7A 119.3(3)
C11A C6A C2A 120.0(3)
C7A C6A C2A 120.7(3)
C8A C7A C6A 120.6(4)
C8A C7A H7A 119.7
C6A C7A H7A 119.7
C9A C8A C7A 119.8(4)
C9A C8A H8A 120.1
C7A C8A H8A 120.1
C8A C9A C10A 120.3(4)
C8A C9A H9A 119.8
C10A C9A H9A 119.8
C9A C10A C11A 120.1(4)
C9A C10A H10A 120.0
C11A C10A H10A 120.0
C6A C11A C10A 119.9(4)
C6A C11A H11A 120.0
C10A C11A H11A 120.0
C13A C12A C17A 118.7(3)
C13A C12A C3A 122.1(3)
C17A C12A C3A 119.1(3)
C12A C13A C14A 121.3(3)
C12A C13A H13A 119.3
C14A C13A H13A 119.3
C15A C14A C13A 119.3(4)
C15A C14A H14A 120.4
C13A C14A H14A 120.4
C16A C15A C14A 120.0(3)
C16A C15A H15A 120.0
C14A C15A H15A 120.0
C15A C16A C17A 120.6(4)
C15A C16A H16A 119.7
C17A C16A H16A 119.7
C16A C17A C12A 120.0(3)
C16A C17A H17A 120.0
C12A C17A H17A 120.0
C1B N1B C2B 121.9(2)
C1B N1B C5B 117.5(3)
C2B N1B C5B 120.5(2)
C4B N2B C3B 117.8(3)
N1B C1B C4B 113.6(3)
N1B C1B S1B 123.9(2)
C4B C1B S1B 122.4(2)
C3B C2B N1B 119.3(2)
C3B C2B C6B 122.4(3)
N1B C2B C6B 118.2(2)
C2B C3B N2B 121.0(3)
C2B C3B C12B 124.4(3)
N2B C3B C12B 114.6(3)
N2B C4B C1B 126.3(3)
N2B C4B H4B 116.9
C1B C4B H4B 116.9
N1B C5B H5B1 109.5
N1B C5B H5B2 109.9
H5B1 C5B H5B2 109.5
N1B C5B H5B3 109.1
H5B1 C5B H5B3 109.4
H5B2 C5B H5B3 109.5
C11B C6B C7B 120.0(3)
C11B C6B C2B 119.4(3)
C7B C6B C2B 120.5(3)
C6B C7B C8B 119.6(3)
C6B C7B H7B 120.2
C8B C7B H7B 120.2
C9B C8B C7B 120.0(4)
C9B C8B H8B 120.0
C7B C8B H8B 120.0
C8B C9B C10B 120.6(3)
C8B C9B H9B 119.7
C10B C9B H9B 119.7
C9B C10B C11B 119.7(4)
C9B C10B H10B 120.2
C11B C10B H10B 120.2
C6B C11B C10B 120.1(3)
C6B C11B H11B 120.0
C10B C11B H11B 120.0
C17B C12B C13B 118.3(3)
C17B C12B C3B 118.9(3)
C13B C12B C3B 122.8(3)
C14B C13B C12B 121.2(3)
C14B C13B H13B 119.4
C12B C13B H13B 119.4
C15B C14B C13B 119.7(3)
C15B C14B H14B 120.1
C13B C14B H14B 120.1
C16B C15B C14B 119.6(3)
C16B C15B H15B 120.2
C14B C15B H15B 120.2
C15B C16B C17B 120.6(3)
C15B C16B H16B 119.7
C17B C16B H16B 119.7
C16B C17B C12B 120.5(3)
C16B C17B H17B 119.7
C12B C17B H17B 119.7

loop_
_geom_bond_atom_site_label_1
_geom_bond_atom_site_label_2
_geom_bond_site_symmetry_2
_geom_bond_distance
_geom_bond_publ_flag
S1A C1A . 1.664(3) ?
N1A C1A . 1.372(3) ?
N1A C2A . 1.387(3) ?
N1A C5A . 1.481(3) ?
N2A C4A . 1.305(4) ?
N2A C3A . 1.372(3) ?
C1A C4A . 1.429(4) ?
C2A C3A . 1.366(3) ?
C2A C6A . 1.482(4) ?
C3A C12A . 1.486(4) ?
C4A H4A . 0.9300 ?
C5A H5A1 . 0.9600 ?
C5A H5A2 . 0.9603 ?
C5A H5A3 . 0.9599 ?
C6A C11A . 1.374(4) ?
C6A C7A . 1.389(4) ?
C7A C8A . 1.380(4) ?
C7A H7A . 0.9300 ?
C8A C9A . 1.367(5) ?
C8A H8A . 0.9300 ?
C9A C10A . 1.374(5) ?
C9A H9A . 0.9300 ?
C10A C11A . 1.394(4) ?
C10A H10A . 0.9300 ?
C11A H11A . 0.9300 ?
C12A C13A . 1.378(4) ?
C12A C17A . 1.391(4) ?
C13A C14A . 1.387(4) ?
C13A H13A . 0.9300 ?
C14A C15A . 1.379(5) ?
C14A H14A . 0.9300 ?
C15A C16A . 1.372(5) ?
C15A H15A . 0.9300 ?
C16A C17A . 1.385(4) ?
C16A H16A . 0.9300 ?
C17A H17A . 0.9300 ?
S1B C1B . 1.668(3) ?
N1B C1B . 1.373(3) ?
N1B C2B . 1.385(3) ?
N1B C5B . 1.476(3) ?
N2B C4B . 1.294(4) ?
N2B C3B . 1.374(3) ?
C1B C4B . 1.428(4) ?
C2B C3B . 1.367(3) ?
C2B C6B . 1.495(4) ?
C3B C12B . 1.489(4) ?
C4B H4B . 0.9300 ?
C5B H5B1 . 0.9601 ?
C5B H5B2 . 0.9601 ?
C5B H5B3 . 0.9600 ?
C6B C11B . 1.366(4) ?
C6B C7B . 1.390(4) ?
C7B C8B . 1.389(4) ?
C7B H7B . 0.9300 ?
C8B C9B . 1.366(5) ?
C8B H8B . 0.9300 ?
C9B C10B . 1.373(5) ?
C9B H9B . 0.9300 ?
C10B C11B . 1.395(4) ?
C10B H10B . 0.9300 ?
C11B H11B . 0.9300 ?
C12B C17B . 1.383(4) ?
C12B C13B . 1.386(4) ?
C13B C14B . 1.384(4) ?
C13B H13B . 0.9300 ?
C14B C15B . 1.376(5) ?
C14B H14B . 0.9300 ?
C15B C16B . 1.375(4) ?
C15B H15B . 0.9300 ?
C16B C17B . 1.383(4) ?
C16B H16B . 0.9300 ?
C17B H17B . 0.9300 ?

loop_
_geom_torsion_atom_site_label_1
_geom_torsion_atom_site_label_2
_geom_torsion_atom_site_label_3
_geom_torsion_atom_site_label_4
_geom_torsion
C2A N1A C1A C4A -4.6(4)
C5A N1A C1A C4A 175.0(3)
C2A N1A C1A S1A 175.6(2)
C5A N1A C1A S1A -4.7(4)
C1A N1A C2A C3A 2.4(5)
C5A N1A C2A C3A -177.3(3)
C1A N1A C2A C6A -179.6(3)
C5A N1A C2A C6A 0.8(4)
N1A C2A C3A N2A 1.2(5)
C6A C2A C3A N2A -176.7(3)
N1A C2A C3A C12A -178.3(3)
C6A C2A C3A C12A 3.8(5)
C4A N2A C3A C2A -2.1(5)
C4A N2A C3A C12A 177.5(3)
C3A N2A C4A C1A -0.6(5)
N1A C1A C4A N2A 3.9(5)
S1A C1A C4A N2A -176.3(3)
C3A C2A C6A C11A 72.3(4)
N1A C2A C6A C11A -105.6(3)
C3A C2A C6A C7A -105.6(4)
N1A C2A C6A C7A 76.4(4)
C11A C6A C7A C8A -0.8(5)
C2A C6A C7A C8A 177.1(3)
C6A C7A C8A C9A 0.9(5)
C7A C8A C9A C10A -0.3(6)
C8A C9A C10A C11A -0.4(5)
C7A C6A C11A C10A 0.1(4)
C2A C6A C11A C10A -177.9(3)
C9A C10A C11A C6A 0.5(5)
C2A C3A C12A C13A 51.7(5)
N2A C3A C12A C13A -127.9(3)
C2A C3A C12A C17A -132.1(3)
N2A C3A C12A C17A 48.3(4)
C17A C12A C13A C14A -0.8(5)
C3A C12A C13A C14A 175.4(3)
C12A C13A C14A C15A 1.4(5)
C13A C14A C15A C16A -0.9(6)
C14A C15A C16A C17A -0.1(6)
C15A C16A C17A C12A 0.7(5)
C13A C12A C17A C16A -0.2(5)
C3A C12A C17A C16A -176.6(3)
C2B N1B C1B C4B -3.2(4)
C5B N1B C1B C4B 176.7(3)
C2B N1B C1B S1B 177.7(2)
C5B N1B C1B S1B -2.5(4)
C1B N1B C2B C3B 1.4(5)
C5B N1B C2B C3B -178.5(3)
C1B N1B C2B C6B 178.6(3)
C5B N1B C2B C6B -1.3(4)
N1B C2B C3B N2B 1.1(5)
C6B C2B C3B N2B -176.0(3)
N1B C2B C3B C12B -179.7(3)
C6B C2B C3B C12B 3.2(5)
C4B N2B C3B C2B -1.4(5)
C4B N2B C3B C12B 179.4(3)
C3B N2B C4B C1B -0.7(5)
N1B C1B C4B N2B 3.0(5)
S1B C1B C4B N2B -177.8(3)
C3B C2B C6B C11B 73.2(4)
N1B C2B C6B C11B -103.9(3)
C3B C2B C6B C7B -103.4(4)
N1B C2B C6B C7B 79.5(4)
C11B C6B C7B C8B -0.5(4)
C2B C6B C7B C8B 176.0(3)
C6B C7B C8B C9B 1.0(5)
C7B C8B C9B C10B -0.5(5)
C8B C9B C10B C11B -0.4(5)
C7B C6B C11B C10B -0.4(4)
C2B C6B C11B C10B -177.0(3)
C9B C10B C11B C6B 0.9(5)
C2B C3B C12B C17B -134.0(3)
N2B C3B C12B C17B 45.2(4)
C2B C3B C12B C13B 48.9(5)
N2B C3B C12B C13B -131.9(3)
C17B C12B C13B C14B 0.5(5)
C3B C12B C13B C14B 177.6(3)
C12B C13B C14B C15B 0.3(5)
C13B C14B C15B C16B -1.1(5)
C14B C15B C16B C17B 1.1(5)
C15B C16B C17B C12B -0.4(5)
C13B C12B C17B C16B -0.4(5)
C3B C12B C17B C16B -177.6(3)

loop_
_cod_related_entry_id
_cod_related_entry_database
_cod_related_entry_code
1 ChemSpider 4402001
